data_2218734
loop_
_publ_author_name
'P\'erez, Hiram'
'Corr\^ea, Rodrigo S.'
'Duque, Julio'
'Plut\'in, Ana M.'
'O'Reilly, Beatriz'

_publ_section_title
<i>cis</i>-Bis(<i>N</i>-benzoyl-<i>N</i>',<i>N</i>'-dibenzylthioureato-\k^2^<i>O</i>,<i>S</i>)nickel(II)
_journal_coeditor_code HY2137
_journal_issue 7
_journal_name_full 'Acta Crystallographica Section E'
_journal_page_first m916
_journal_paper_doi 10.1107/S1600536808017145
_journal_volume 64
_journal_year 2008
_chemical_formula_iupac '[Ni (C22 H19 N2 O1 S1)2]'
_chemical_formula_moiety 'C44 H38 N4 Ni O2 S2'
_chemical_formula_sum 'C44 H38 N4 Ni O2 S2'
_chemical_formula_weight 777.61
_chemical_name_systematic
;
<i>cis</i>-Bis(<i>N</i>-benzoyl-<i>N</i>',<i>N</i>'-dibenzylthioureato-
\k^2^<i>O</i>,<i>S</i>)nickel(II)
;
_space_group_IT_number 19
_symmetry_cell_setting orthorhombic
_symmetry_space_group_name_Hall 'P 2ac 2ab'
_symmetry_space_group_name_H-M 'P 21 21 21'
_audit_creation_method 'WinGX routine CIF_UPDATE'
_cell_angle_alpha 90
_cell_angle_beta 90
_cell_angle_gamma 90
_cell_formula_units_Z 4
_cell_length_a 5.56450(10)
_cell_length_b 19.7873(7)
_cell_length_c 33.8590(10)
_cell_measurement_reflns_used 24585
_cell_measurement_temperature 294
_cell_measurement_theta_max 25.00
_cell_measurement_theta_min 2.91
_cell_volume 3728.09(18)
_computing_cell_refinement 'DENZO/SCALEPACK (Otwinowski & Minor, 1997)'
_computing_data_collection 'COLLECT (Nonius, 1998)'
_computing_data_reduction 'DENZO/SCALEPACK (Otwinowski & Minor, 1997)'
_computing_molecular_graphics 'ORTEP-3 (Farrugia, 1997)'
_computing_publication_material 'WinGX (Farrugia, 1999)'
_computing_structure_refinement 'SHELXL97 (Sheldrick, 2008)'
_computing_structure_solution 'SHELXS97 (Sheldrick, 2008)'
_diffrn_measured_fraction_theta_full 0.987
_diffrn_measured_fraction_theta_max 0.987
_diffrn_measurement_device '95mm CCD camera on \k-goniostat'
_diffrn_measurement_device_type 'Nonius KappaCCD'
_diffrn_measurement_method '\f and \w'
_diffrn_radiation_type MoK\a
_diffrn_radiation_wavelength 0.71073
_diffrn_reflns_av_R_equivalents 0.123
_diffrn_reflns_limit_h_max 5
_diffrn_reflns_limit_h_min -6
_diffrn_reflns_limit_k_max 23
_diffrn_reflns_limit_k_min -23
_diffrn_reflns_limit_l_max 40
_diffrn_reflns_limit_l_min -39
_diffrn_reflns_number 16007
_diffrn_reflns_theta_full 25.00
_diffrn_reflns_theta_max 25.00
_diffrn_reflns_theta_min 3.15
_exptl_absorpt_coefficient_mu 0.68
_exptl_absorpt_correction_T_max 0.950
_exptl_absorpt_correction_T_min 0.765
_exptl_absorpt_correction_type gaussian
_exptl_absorpt_process_details '(Coppens <i>et al.</i>,  1965)'
_exptl_crystal_colour red
_exptl_crystal_density_diffrn 1.386
_exptl_crystal_density_method 'not measured'
_exptl_crystal_description needle
_exptl_crystal_F_000 1624
_exptl_crystal_size_max 0.339
_exptl_crystal_size_mid 0.047
_exptl_crystal_size_min 0.042
_refine_diff_density_max 0.353
_refine_diff_density_min -0.478
_refine_ls_abs_structure_details 'Flack (1983), 1448 Friedel pairs'
_refine_ls_abs_structure_Flack 0.02(3)
_refine_ls_extinction_method none
_refine_ls_goodness_of_fit_ref 1.17
_refine_ls_hydrogen_treatment constr
_refine_ls_matrix_type full
_refine_ls_number_parameters 479
_refine_ls_number_reflns 5260
_refine_ls_number_restraints 0
_refine_ls_restrained_S_all 1.17
_refine_ls_R_factor_gt 0.0835
_refine_ls_shift/su_max 0
_refine_ls_structure_factor_coef Fsqd
_refine_ls_weighting_details 'calc w=1/[\s^2^(Fo^2^)+5.999P] where P=(Fo^2^+2Fc^2^)/3'
_refine_ls_weighting_scheme calc
_refine_ls_wR_factor_ref 0.1305
_reflns_number_gt 4302
_reflns_number_total 5260
_reflns_threshold_expression I>2\s(I)
_cod_data_source_file hy2137.cif
_cod_data_source_block I
_cod_depositor_comments
;
The following automatic conversions were performed:
'_exptl_absorpt_correction_type' value 'Gaussian' changed to 'gaussian'
according to '/home/saulius/struct/CIF-dictionaries/cif_core.dic'
dictionary named 'cif_core.dic' version 2.4.1 from 2010-06-29.

Automatic conversion script
Id: cif_fix_enum 1527 2010-12-29 10:47:43Z saulius 

The following automatic conversions were performed:

'_exptl_absorpt_correction_type' value 'Gaussian' changed to
'gaussian' according to
/home/saulius/struct/CIF-dictionaries/cif_core.dic dictionary named
'cif_core.dic' version 2.4.1 from 2010-06-29.

Automatic conversion script
Id: cif_fix_values 1715 2011-07-08 13:25:40Z adriana 
;
_cod_database_code 2218734
_cod_database_fobs_code 2218734

loop_
_symmetry_equiv_pos_as_xyz
'x, y, z'
'-x+1/2, -y, z+1/2'
'x+1/2, -y+1/2, -z'
'-x, y+1/2, -z+1/2'

loop_
_atom_site_type_symbol
_atom_site_label
_atom_site_fract_x
_atom_site_fract_y
_atom_site_fract_z
_atom_site_U_iso_or_equiv
_atom_site_adp_type
_atom_site_calc_flag
_atom_site_refinement_flags
_atom_site_occupancy
Ni Ni1 0.21477(16) 0.47548(4) 0.38022(3) 0.0437(3) Uani d . 1
S S2 -0.0611(4) 0.42371(10) 0.41155(8) 0.0582(7) Uani d . 1
S S1 0.2840(5) 0.37861(10) 0.35445(8) 0.0694(7) Uani d . 1
N N4 -0.3836(10) 0.4556(2) 0.4654(2) 0.0395(17) Uani d . 1
O O2 0.1541(9) 0.5590(2) 0.40168(17) 0.0502(15) Uani d . 1
N N3 -0.1887(11) 0.5475(3) 0.44201(19) 0.0417(17) Uani d . 1
N N1 0.5878(12) 0.4449(3) 0.3040(2) 0.0445(17) Uani d . 1
O O1 0.4633(9) 0.5193(2) 0.35422(17) 0.0544(14) Uani d . 1
C C31 -0.5155(13) 0.5008(3) 0.4918(3) 0.057(2) Uani d . 1
H H31A -0.6743 0.4821 0.4963 0.068 Uiso calc R 1
H H31B -0.5356 0.5441 0.4787 0.068 Uiso calc R 1
C C24 -0.2165(13) 0.4798(4) 0.4400(2) 0.0417(18) Uani d . 1
N N2 0.4658(12) 0.3396(3) 0.2864(2) 0.0508(18) Uani d . 1
C C3 0.7812(14) 0.5504(4) 0.3122(2) 0.046(2) Uani d . 1
C C25 -0.0194(13) 0.6554(3) 0.4309(2) 0.0383(19) Uani d . 1
C C15 0.3589(15) 0.1551(4) 0.2963(3) 0.060(2) Uani d . 1
H H15 0.2214 0.1514 0.2808 0.072 Uiso calc R 1
C C10 0.4474(14) 0.2178(4) 0.3044(2) 0.040(2) Uani d . 1
C C9 0.3175(14) 0.2788(3) 0.2901(3) 0.050(2) Uani d . 1
H H9A 0.248 0.2687 0.2644 0.06 Uiso calc R 1
H H9B 0.1862 0.2883 0.3081 0.06 Uiso calc R 1
C C16 0.6170(14) 0.3428(4) 0.2507(3) 0.054(2) Uani d . 1
H H16A 0.7059 0.301 0.2477 0.065 Uiso calc R 1
H H16B 0.7316 0.3796 0.253 0.065 Uiso calc R 1
C C28 -0.0128(16) 0.7928(4) 0.4458(3) 0.057(3) Uani d . 1
H H28 -0.0087 0.8388 0.4514 0.069 Uiso calc R 1
C C38 -0.4472(13) 0.3833(3) 0.4672(3) 0.043(2) Uani d . 1
H H38A -0.3769 0.3603 0.4447 0.052 Uiso calc R 1
H H38B -0.6204 0.3787 0.4654 0.052 Uiso calc R 1
C C1 0.5936(14) 0.5015(4) 0.3256(3) 0.045(2) Uani d . 1
C C23 -0.0152(15) 0.5805(3) 0.4229(3) 0.044(2) Uani d . 1
C C37 -0.1911(14) 0.5516(3) 0.5343(3) 0.049(2) Uani d . 1
H H37 -0.1324 0.5732 0.5119 0.059 Uiso calc R 1
C C5 1.1304(15) 0.5778(4) 0.2741(3) 0.066(3) Uani d . 1
H H5 1.2477 0.5648 0.2561 0.079 Uiso calc R 1
C C42 -0.2177(17) 0.2847(4) 0.5739(3) 0.061(2) Uani d . 1
H H42 -0.1689 0.2628 0.5968 0.073 Uiso calc R 1
C C43 -0.4345(18) 0.2682(4) 0.5563(3) 0.070(3) Uani d . 1
H H43 -0.5341 0.2357 0.5676 0.084 Uiso calc R 1
C C32 -0.3930(13) 0.5123(3) 0.5319(3) 0.047(2) Uani d . 1
C C40 -0.1427(13) 0.3649(4) 0.5220(3) 0.044(2) Uani d . 1
H H40 -0.0404 0.3959 0.51 0.052 Uiso calc R 1
C C26 -0.2030(14) 0.6860(3) 0.4520(2) 0.050(2) Uani d . 1
H H26 -0.3296 0.66 0.4616 0.059 Uiso calc R 1
C C29 0.1682(15) 0.7645(4) 0.4247(3) 0.057(2) Uani d . 1
H H29 0.2926 0.7913 0.4151 0.069 Uiso calc R 1
C C17 0.4570(15) 0.3541(4) 0.2150(3) 0.053(2) Uani d . 1
C C2 0.4545(14) 0.3915(4) 0.3127(2) 0.043(2) Uani d . 1
C C27 -0.1995(15) 0.7549(4) 0.4590(2) 0.051(2) Uani d . 1
H H27 -0.3251 0.7752 0.4726 0.061 Uiso calc R 1
C C12 0.7559(17) 0.1644(5) 0.3434(3) 0.077(3) Uani d . 1
H H12 0.8915 0.1677 0.3594 0.092 Uiso calc R 1
C C35 -0.1550(17) 0.5270(4) 0.6035(3) 0.068(3) Uani d . 1
H H35 -0.0755 0.5322 0.6275 0.081 Uiso calc R 1
C C30 0.1670(13) 0.6960(4) 0.4175(3) 0.052(2) Uani d . 1
H H30 0.2928 0.6767 0.4033 0.063 Uiso calc R 1
C C33 -0.4729(15) 0.4803(4) 0.5658(3) 0.057(2) Uani d . 1
H H33 -0.6099 0.4534 0.5647 0.068 Uiso calc R 1
C C39 -0.3608(12) 0.3498(3) 0.5050(2) 0.0347(19) Uani d . 1
C C21 0.3153(17) 0.3233(4) 0.1501(3) 0.067(3) Uani d . 1
H H21 0.3259 0.2953 0.1281 0.08 Uiso calc R 1
C C36 -0.0719(16) 0.5593(4) 0.5708(3) 0.058(2) Uani d . 1
H H36 0.064 0.5865 0.5725 0.069 Uiso calc R 1
C C8 0.7795(16) 0.6155(4) 0.3267(3) 0.064(2) Uani d . 1
H H8 0.6612 0.6285 0.3445 0.077 Uiso calc R 1
C C4 0.9590(14) 0.5329(4) 0.2857(3) 0.053(2) Uani d . 1
H H4 0.9619 0.4893 0.2755 0.064 Uiso calc R 1
C C20 0.1462(16) 0.3726(5) 0.1514(3) 0.070(3) Uani d . 1
H H20 0.0407 0.3786 0.1304 0.084 Uiso calc R 1
C C18 0.2883(17) 0.4056(4) 0.2155(3) 0.070(3) Uani d . 1
H H18 0.2795 0.4349 0.237 0.084 Uiso calc R 1
C C41 -0.0754(14) 0.3336(4) 0.5573(3) 0.058(2) Uani d . 1
H H41 0.0673 0.346 0.5696 0.07 Uiso calc R 1
C C44 -0.5013(13) 0.3004(4) 0.5218(3) 0.048(2) Uani d . 1
H H44 -0.645 0.2884 0.5097 0.058 Uiso calc R 1
C C6 1.1298(15) 0.6425(5) 0.2892(3) 0.066(3) Uani d . 1
H H6 1.2495 0.6728 0.2818 0.079 Uiso calc R 1
C C19 0.1326(17) 0.4131(5) 0.1839(4) 0.078(3) Uani d . 1
H H19 0.0157 0.4467 0.1848 0.094 Uiso calc R 1
C C13 0.660(2) 0.1020(5) 0.3345(4) 0.085(3) Uani d . 1
H H13 0.7277 0.0631 0.345 0.102 Uiso calc R 1
C C22 0.4738(17) 0.3145(4) 0.1816(3) 0.059(3) Uani d . 1
H H22 0.5922 0.2814 0.1801 0.071 Uiso calc R 1
C C7 0.9547(17) 0.6622(4) 0.3148(3) 0.072(3) Uani d . 1
H H7 0.9513 0.7063 0.3243 0.086 Uiso calc R 1
C C34 -0.3522(18) 0.4875(4) 0.6014(3) 0.073(3) Uani d . 1
H H34 -0.4072 0.4652 0.6238 0.087 Uiso calc R 1
C C11 0.6491(15) 0.2218(4) 0.3286(3) 0.060(3) Uani d . 1
H H11 0.7129 0.2639 0.3348 0.072 Uiso calc R 1
C C14 0.4646(19) 0.0972(4) 0.3101(3) 0.074(3) Uani d . 1
H H14 0.4044 0.0551 0.3029 0.089 Uiso calc R 1

loop_
_atom_site_aniso_label
_atom_site_aniso_U_11
_atom_site_aniso_U_22
_atom_site_aniso_U_33
_atom_site_aniso_U_12
_atom_site_aniso_U_13
_atom_site_aniso_U_23
Ni1 0.0514(6) 0.0432(5) 0.0365(6) 0.0040(5) 0.0014(5) -0.0003(5)
S2 0.0683(15) 0.0418(11) 0.0645(18) 0.0003(11) 0.0191(13) -0.0026(11)
S1 0.1009(19) 0.0482(12) 0.0590(17) 0.0005(13) 0.0286(16) -0.0022(11)
N4 0.040(4) 0.028(3) 0.050(5) -0.002(3) 0.006(3) -0.001(3)
O2 0.051(3) 0.043(3) 0.057(4) 0.003(2) 0.018(3) 0.000(3)
N3 0.045(4) 0.032(3) 0.049(5) -0.005(3) -0.001(4) 0.000(3)
N1 0.051(4) 0.049(4) 0.033(5) -0.002(3) 0.002(3) -0.001(4)
O1 0.056(3) 0.056(3) 0.051(4) 0.001(3) 0.016(3) -0.010(3)
C31 0.044(5) 0.047(5) 0.079(8) 0.002(4) 0.017(5) -0.001(5)
C24 0.044(4) 0.044(4) 0.037(5) -0.002(4) -0.008(4) -0.006(4)
N2 0.064(4) 0.044(4) 0.044(5) -0.007(4) 0.002(4) -0.010(4)
C3 0.045(5) 0.049(5) 0.044(6) 0.000(4) -0.008(5) -0.004(4)
C25 0.039(4) 0.044(4) 0.032(5) -0.002(4) 0.000(4) -0.005(4)
C15 0.065(6) 0.059(6) 0.057(7) -0.002(5) 0.003(5) -0.008(5)
C10 0.039(5) 0.051(5) 0.030(5) -0.005(4) 0.015(4) -0.008(4)
C9 0.055(5) 0.045(4) 0.049(6) 0.005(4) -0.005(4) 0.001(4)
C16 0.057(6) 0.059(5) 0.046(6) 0.005(4) 0.016(5) -0.004(5)
C28 0.073(6) 0.041(5) 0.059(7) 0.003(5) -0.014(5) -0.009(5)
C38 0.031(4) 0.041(4) 0.057(7) -0.011(3) -0.004(4) 0.000(4)
C1 0.044(5) 0.040(5) 0.050(6) 0.002(4) -0.014(5) 0.010(4)
C23 0.058(6) 0.033(4) 0.040(6) -0.003(4) -0.014(5) -0.006(4)
C37 0.051(5) 0.040(4) 0.055(6) -0.008(4) 0.006(5) -0.001(4)
C5 0.054(6) 0.066(6) 0.078(8) -0.001(5) 0.020(5) -0.003(6)
C42 0.073(6) 0.050(5) 0.060(7) 0.010(5) -0.006(6) 0.010(5)
C43 0.069(7) 0.050(6) 0.090(9) -0.013(5) 0.004(6) 0.004(6)
C32 0.050(5) 0.035(4) 0.056(6) 0.006(4) 0.004(4) -0.007(4)
C40 0.042(5) 0.044(5) 0.044(6) 0.001(4) 0.008(4) -0.004(4)
C26 0.053(5) 0.048(5) 0.047(6) 0.004(4) 0.001(5) 0.008(4)
C29 0.064(6) 0.043(5) 0.064(7) -0.006(4) -0.003(5) 0.002(4)
C17 0.059(5) 0.044(5) 0.055(7) 0.006(4) 0.016(5) 0.000(5)
C2 0.055(5) 0.059(5) 0.016(5) 0.012(4) 0.008(4) -0.007(4)
C27 0.061(5) 0.050(5) 0.042(6) 0.001(4) 0.001(5) -0.001(4)
C12 0.069(7) 0.093(7) 0.068(8) 0.028(7) -0.003(6) 0.006(6)
C35 0.097(7) 0.054(5) 0.052(7) -0.002(6) 0.005(5) 0.006(5)
C30 0.048(5) 0.047(5) 0.062(7) 0.005(4) -0.002(5) 0.005(4)
C33 0.071(6) 0.056(5) 0.043(6) -0.014(5) 0.024(5) 0.000(5)
C39 0.035(4) 0.032(4) 0.038(5) 0.005(3) -0.006(4) -0.004(4)
C21 0.086(7) 0.073(6) 0.041(6) -0.003(6) -0.010(6) -0.011(5)
C36 0.055(5) 0.055(5) 0.063(8) -0.002(4) -0.001(5) -0.008(5)
C8 0.063(6) 0.068(6) 0.060(7) 0.004(5) 0.006(5) -0.005(5)
C4 0.056(5) 0.059(5) 0.045(6) 0.007(5) 0.016(4) -0.003(5)
C20 0.074(7) 0.078(6) 0.058(8) 0.010(5) -0.015(6) 0.016(6)
C18 0.091(7) 0.065(6) 0.052(7) 0.019(6) -0.007(6) -0.007(5)
C41 0.041(5) 0.070(6) 0.064(8) 0.008(5) -0.011(5) -0.003(5)
C44 0.037(5) 0.044(4) 0.064(7) -0.009(4) 0.003(4) 0.000(5)
C6 0.064(6) 0.070(6) 0.064(8) -0.012(5) 0.000(5) 0.006(5)
C19 0.092(8) 0.067(6) 0.076(9) 0.028(5) 0.004(7) -0.003(6)
C13 0.094(9) 0.075(7) 0.085(9) 0.013(6) 0.008(7) 0.025(6)
C22 0.083(7) 0.048(5) 0.047(7) 0.012(5) 0.005(5) -0.017(5)
C7 0.081(7) 0.056(6) 0.078(9) -0.013(5) 0.011(6) -0.016(5)
C34 0.115(8) 0.066(6) 0.037(6) -0.011(6) 0.013(6) 0.004(5)
C11 0.058(6) 0.067(6) 0.055(7) 0.004(5) 0.003(5) -0.009(5)
C14 0.086(7) 0.054(6) 0.083(9) -0.005(6) 0.001(7) 0.002(6)

loop_
_atom_type_symbol
_atom_type_description
_atom_type_scat_dispersion_real
_atom_type_scat_dispersion_imag
_atom_type_scat_source
C C 0.0033 0.0016 'International Tables Vol C Tables 4.2.6.8 and 6.1.1.4'
H H 0 0 'International Tables Vol C Tables 4.2.6.8 and 6.1.1.4'
N N 0.0061 0.0033 'International Tables Vol C Tables 4.2.6.8 and 6.1.1.4'
O O 0.0106 0.006 'International Tables Vol C Tables 4.2.6.8 and 6.1.1.4'
S S 0.1246 0.1234 'International Tables Vol C Tables 4.2.6.8 and 6.1.1.4'
Ni Ni 0.3393 1.1124 'International Tables Vol C Tables 4.2.6.8 and 6.1.1.4'

loop_
_geom_angle_atom_site_label_1
_geom_angle_atom_site_label_2
_geom_angle_atom_site_label_3
_geom_angle
_geom_angle_publ_flag
O2 Ni1 O1 84.5(2) y
O2 Ni1 S2 95.94(17) y
O1 Ni1 S2 177.9(2) y
O2 Ni1 S1 179.2(2) y
O1 Ni1 S1 95.23(18) y
S2 Ni1 S1 84.38(9) y
C24 S2 Ni1 109.5(3) ?
C2 S1 Ni1 107.6(3) ?
C24 N4 C31 121.1(6) ?
C24 N4 C38 122.3(6) ?
C31 N4 C38 116.6(6) ?
C23 O2 Ni1 131.9(5) ?
C23 N3 C24 123.0(7) ?
C2 N1 C1 124.0(7) ?
C1 O1 Ni1 131.5(5) ?
N4 C31 C32 114.1(6) ?
N4 C31 H31A 108.7 ?
C32 C31 H31A 108.7 ?
N4 C31 H31B 108.7 ?
C32 C31 H31B 108.7 ?
H31A C31 H31B 107.6 ?
N3 C24 N4 113.5(6) ?
N3 C24 S2 127.9(6) ?
N4 C24 S2 118.5(5) ?
C2 N2 C9 122.6(7) ?
C2 N2 C16 122.0(7) ?
C9 N2 C16 115.2(6) ?
C4 C3 C8 118.1(8) ?
C4 C3 C1 122.5(7) ?
C8 C3 C1 119.4(8) ?
C26 C25 C30 117.8(7) ?
C26 C25 C23 122.3(7) ?
C30 C25 C23 119.9(7) ?
C10 C15 C14 122.5(9) ?
C10 C15 H15 118.7 ?
C14 C15 H15 118.7 ?
C15 C10 C11 117.4(8) ?
C15 C10 C9 119.9(8) ?
C11 C10 C9 122.6(7) ?
N2 C9 C10 114.8(6) ?
N2 C9 H9A 108.6 ?
C10 C9 H9A 108.6 ?
N2 C9 H9B 108.6 ?
C10 C9 H9B 108.6 ?
H9A C9 H9B 107.5 ?
N2 C16 C17 109.0(7) ?
N2 C16 H16A 109.9 ?
C17 C16 H16A 109.9 ?
N2 C16 H16B 109.9 ?
C17 C16 H16B 109.9 ?
H16A C16 H16B 108.3 ?
C27 C28 C29 120.9(7) ?
C27 C28 H28 119.5 ?
C29 C28 H28 119.5 ?
N4 C38 C39 112.5(6) ?
N4 C38 H38A 109.1 ?
C39 C38 H38A 109.1 ?
N4 C38 H38B 109.1 ?
C39 C38 H38B 109.1 ?
H38A C38 H38B 107.8 ?
O1 C1 N1 129.9(7) ?
O1 C1 C3 117.1(7) ?
N1 C1 C3 113.0(8) ?
O2 C23 N3 130.8(7) ?
O2 C23 C25 116.6(7) ?
N3 C23 C25 112.5(7) ?
C32 C37 C36 120.1(8) ?
C32 C37 H37 120 ?
C36 C37 H37 120 ?
C4 C5 C6 119.9(8) ?
C4 C5 H5 120.1 ?
C6 C5 H5 120.1 ?
C41 C42 C43 119.6(9) ?
C41 C42 H42 120.2 ?
C43 C42 H42 120.2 ?
C44 C43 C42 119.2(8) ?
C44 C43 H43 120.4 ?
C42 C43 H43 120.4 ?
C37 C32 C33 118.2(8) ?
C37 C32 C31 120.2(8) ?
C33 C32 C31 121.5(7) ?
C39 C40 C41 119.9(7) ?
C39 C40 H40 120.1 ?
C41 C40 H40 120.1 ?
C27 C26 C25 120.5(7) ?
C27 C26 H26 119.7 ?
C25 C26 H26 119.7 ?
C28 C29 C30 119.7(8) ?
C28 C29 H29 120.1 ?
C30 C29 H29 120.1 ?
C22 C17 C18 118.5(9) ?
C22 C17 C16 121.9(8) ?
C18 C17 C16 119.6(8) ?
N1 C2 N2 115.5(7) ?
N1 C2 S1 127.5(6) ?
N2 C2 S1 116.8(6) ?
C28 C27 C26 120.0(8) ?
C28 C27 H27 120 ?
C26 C27 H27 120 ?
C11 C12 C13 119.4(10) ?
C11 C12 H12 120.3 ?
C13 C12 H12 120.3 ?
C34 C35 C36 120.4(10) ?
C34 C35 H35 119.8 ?
C36 C35 H35 119.8 ?
C29 C30 C25 121.0(8) ?
C29 C30 H30 119.5 ?
C25 C30 H30 119.5 ?
C32 C33 C34 121.2(8) ?
C32 C33 H33 119.4 ?
C34 C33 H33 119.4 ?
C44 C39 C40 118.8(8) ?
C44 C39 C38 118.7(7) ?
C40 C39 C38 122.4(7) ?
C20 C21 C22 120.3(9) ?
C20 C21 H21 119.8 ?
C22 C21 H21 119.8 ?
C35 C36 C37 120.2(8) ?
C35 C36 H36 119.9 ?
C37 C36 H36 119.9 ?
C3 C8 C7 120.6(8) ?
C3 C8 H8 119.7 ?
C7 C8 H8 119.7 ?
C5 C4 C3 121.8(8) ?
C5 C4 H4 119.1 ?
C3 C4 H4 119.1 ?
C21 C20 C19 119.1(9) ?
C21 C20 H20 120.4 ?
C19 C20 H20 120.4 ?
C17 C18 C19 119.4(9) ?
C17 C18 H18 120.3 ?
C19 C18 H18 120.3 ?
C42 C41 C40 120.6(8) ?
C42 C41 H41 119.7 ?
C40 C41 H41 119.7 ?
C39 C44 C43 121.7(8) ?
C39 C44 H44 119.1 ?
C43 C44 H44 119.1 ?
C7 C6 C5 120.2(8) ?
C7 C6 H6 119.9 ?
C5 C6 H6 119.9 ?
C20 C19 C18 121.8(9) ?
C20 C19 H19 119.1 ?
C18 C19 H19 119.1 ?
C14 C13 C12 120.2(10) ?
C14 C13 H13 119.9 ?
C12 C13 H13 119.9 ?
C17 C22 C21 120.8(8) ?
C17 C22 H22 119.6 ?
C21 C22 H22 119.6 ?
C6 C7 C8 119.4(8) ?
C6 C7 H7 120.3 ?
C8 C7 H7 120.3 ?
C35 C34 C33 120.0(9) ?
C35 C34 H34 120 ?
C33 C34 H34 120 ?
C12 C11 C10 121.1(8) ?
C12 C11 H11 119.4 ?
C10 C11 H11 119.4 ?
C13 C14 C15 119.3(9) ?
C13 C14 H14 120.3 ?
C15 C14 H14 120.3 ?

loop_
_geom_bond_atom_site_label_1
_geom_bond_atom_site_label_2
_geom_bond_distance
_geom_bond_publ_flag
Ni1 O2 1.837(5) y
Ni1 O1 1.855(5) y
Ni1 S2 2.128(2) y
Ni1 S1 2.141(2) y
S2 C24 1.706(7) ?
S1 C2 1.722(8) ?
N4 C24 1.353(9) ?
N4 C31 1.460(9) ?
N4 C38 1.474(7) ?
O2 C23 1.259(9) ?
N3 C23 1.333(10) ?
N3 C24 1.352(8) ?
N1 C2 1.326(9) ?
N1 C1 1.338(9) ?
O1 C1 1.260(9) ?
C31 C32 1.536(11) ?
C31 H31A 0.97 ?
C31 H31B 0.97 ?
N2 C2 1.359(9) ?
N2 C9 1.464(8) ?
N2 C16 1.475(10) ?
C3 C4 1.378(10) ?
C3 C8 1.379(9) ?
C3 C1 1.495(10) ?
C25 C26 1.385(10) ?
C25 C30 1.389(10) ?
C25 C23 1.506(9) ?
C15 C10 1.364(10) ?
C15 C14 1.369(11) ?
C15 H15 0.93 ?
C10 C11 1.392(11) ?
C10 C9 1.488(10) ?
C9 H9A 0.97 ?
C9 H9B 0.97 ?
C16 C17 1.519(11) ?
C16 H16A 0.97 ?
C16 H16B 0.97 ?
C28 C27 1.356(11) ?
C28 C29 1.356(11) ?
C28 H28 0.93 ?
C38 C39 1.518(10) ?
C38 H38A 0.97 ?
C38 H38B 0.97 ?
C37 C32 1.368(10) ?
C37 C36 1.411(12) ?
C37 H37 0.93 ?
C5 C4 1.360(10) ?
C5 C6 1.378(11) ?
C5 H5 0.93 ?
C42 C41 1.370(11) ?
C42 C43 1.385(12) ?
C42 H42 0.93 ?
C43 C44 1.382(12) ?
C43 H43 0.93 ?
C32 C33 1.386(11) ?
C40 C39 1.376(9) ?
C40 C41 1.398(11) ?
C40 H40 0.93 ?
C26 C27 1.384(9) ?
C26 H26 0.93 ?
C29 C30 1.377(10) ?
C29 H29 0.93 ?
C17 C22 1.378(12) ?
C17 C18 1.385(10) ?
C27 H27 0.93 ?
C12 C11 1.376(11) ?
C12 C13 1.380(12) ?
C12 H12 0.93 ?
C35 C34 1.348(11) ?
C35 C36 1.359(12) ?
C35 H35 0.93 ?
C30 H30 0.93 ?
C33 C34 1.388(12) ?
C33 H33 0.93 ?
C39 C44 1.375(10) ?
C21 C20 1.355(11) ?
C21 C22 1.395(12) ?
C21 H21 0.93 ?
C36 H36 0.93 ?
C8 C7 1.403(11) ?
C8 H8 0.93 ?
C4 H4 0.93 ?
C20 C19 1.363(13) ?
C20 H20 0.93 ?
C18 C19 1.386(13) ?
C18 H18 0.93 ?
C41 H41 0.93 ?
C44 H44 0.93 ?
C6 C7 1.361(12) ?
C6 H6 0.93 ?
C19 H19 0.93 ?
C13 C14 1.366(13) ?
C13 H13 0.93 ?
C22 H22 0.93 ?
C7 H7 0.93 ?
C34 H34 0.93 ?
C11 H11 0.93 ?
C14 H14 0.93 ?
